data_7034518
loop_
_publ_author_name
'Kosaka, Wataru'
'Itoh, Masahisa'
'Miyasaka, Hitoshi'

_publ_section_title
;
 The effect of chlorine and fluorine substitutions on tuning the
 ionization potential of benzoate-bridged paddlewheel diruthenium(ii, ii)
 complexes.
;
_journal_issue 17
_journal_name_full 'Dalton transactions (Cambridge, England : 2003)'
_journal_page_first 8156
_journal_page_last 8168
_journal_paper_doi 10.1039/c5dt00505a
_journal_volume 44
_journal_year 2015
_chemical_formula_moiety 'C36 H24 Cl12 O10 Ru2'
_chemical_formula_sum 'C36 H24 Cl12 O10 Ru2'
_chemical_formula_weight 1244.16
_space_group_IT_number 2
_symmetry_cell_setting triclinic
_symmetry_Int_Tables_number 2
_symmetry_space_group_name_Hall '-P 1'
_symmetry_space_group_name_H-M 'P -1'
_atom_sites_solution_hydrogens geom
_atom_sites_solution_primary direct
_atom_sites_solution_secondary difmap
_audit_update_record
;
2014-12-24 deposited with the CCDC.
2015-03-12 downloaded from the CCDC.
;
_cell_angle_alpha 80.866(12)
_cell_angle_beta 87.016(15)
_cell_angle_gamma 89.751(16)
_cell_formula_units_Z 1
_cell_length_a 7.771(5)
_cell_length_b 11.887(7)
_cell_length_c 12.322(7)
_cell_measurement_reflns_used 3003
_cell_measurement_temperature 93
_cell_measurement_theta_max 27.48
_cell_measurement_theta_min 2.60
_cell_volume 1122.3(12)
_computing_cell_refinement CrystalClear
_computing_data_collection 'CrystalClear (Rigaku Inc., 2008)'
_computing_data_reduction CrystalClear
_computing_molecular_graphics 'CrystalStructure 4.0'
_computing_publication_material 'CrystalStructure 4.0 (Rigaku, 2010)'
_computing_structure_refinement 'SHELXL97 (Sheldrick, 2008)'
_computing_structure_solution 'SIR2002 (Burla, et al., 2003)'
_diffrn_ambient_temperature 93
_diffrn_detector_area_resol_mean 7.314
_diffrn_measured_fraction_theta_full 0.980
_diffrn_measured_fraction_theta_max 0.980
_diffrn_measurement_device_type 'Rigaku Saturn70'
_diffrn_measurement_method \w
_diffrn_radiation_type 'Mo K\a'
_diffrn_radiation_wavelength 0.71075
_diffrn_reflns_av_R_equivalents 0.0297
_diffrn_reflns_limit_h_max 9
_diffrn_reflns_limit_h_min -9
_diffrn_reflns_limit_k_max 14
_diffrn_reflns_limit_k_min -14
_diffrn_reflns_limit_l_max 14
_diffrn_reflns_limit_l_min -10
_diffrn_reflns_number 7642
_diffrn_reflns_theta_full 25.00
_diffrn_reflns_theta_max 25.00
_diffrn_standards_number 0
_exptl_absorpt_coefficient_mu 1.440
_exptl_absorpt_correction_T_max 0.986
_exptl_absorpt_correction_T_min 0.826
_exptl_absorpt_correction_type multi-scan
_exptl_absorpt_process_details 'REQAB (Rigaku, 1998)'
_exptl_crystal_colour orange
_exptl_crystal_density_diffrn 1.841
_exptl_crystal_density_method 'not measured'
_exptl_crystal_description chip
_exptl_crystal_F_000 612.00
_exptl_crystal_size_max 0.108
_exptl_crystal_size_mid 0.070
_exptl_crystal_size_min 0.010
_refine_diff_density_max 1.120
_refine_diff_density_min -1.430
_refine_ls_extinction_method none
_refine_ls_goodness_of_fit_ref 1.121
_refine_ls_hydrogen_treatment constr
_refine_ls_number_parameters 271
_refine_ls_number_reflns 3871
_refine_ls_number_restraints 0
_refine_ls_R_factor_gt 0.0559
_refine_ls_shift/su_max 0.000
_refine_ls_structure_factor_coef Fsqd
_refine_ls_weighting_details 'w = 1/[\s^2^(Fo^2^)+(0.0658P)^2^+6.5843P] where P=(Fo^2^+2Fc^2^)/3'
_refine_ls_weighting_scheme calc
_refine_ls_wR_factor_ref 0.1455
_reflns_number_gt 3333
_reflns_number_total 3872
_reflns_threshold_expression F^2^>2.0\s(F^2^)
_cod_data_source_file c5dt00505a2.cif
_cod_data_source_block Ru2-345Cl3
_cod_depositor_comments 'Adding full bibliography for 7034506--7034522.cif.'
_cod_original_cell_volume 1122.2(12)
_cod_database_code 7034518

loop_
_symmetry_equiv_pos_site_id
_symmetry_equiv_pos_as_xyz
1 +X,+Y,+Z
2 -X,-Y,-Z

loop_
_atom_site_label
_atom_site_type_symbol
_atom_site_fract_x
_atom_site_fract_y
_atom_site_fract_z
_atom_site_U_iso_or_equiv
_atom_site_adp_type
_atom_site_occupancy
_atom_site_symmetry_multiplicity
_atom_site_calc_flag
_atom_site_refinement_flags
Ru1 Ru 1.11061(6) 0.43823(4) 0.49262(4) 0.01722(17) Uani 1.0 2 d .
Cl1 Cl 0.2230(3) 0.16743(15) 0.78774(16) 0.0383(5) Uani 1.0 2 d .
Cl2 Cl 0.4123(3) -0.05679(15) 0.88198(16) 0.0410(5) Uani 1.0 2 d .
Cl3 Cl 0.8125(3) -0.07553(17) 0.8323(3) 0.0651(8) Uani 1.0 2 d .
Cl4 Cl 0.6349(2) 0.65719(13) -0.05490(13) 0.0283(4) Uani 1.0 2 d .
Cl5 Cl 0.7195(2) 0.43466(14) -0.15689(12) 0.0278(4) Uani 1.0 2 d .
Cl6 Cl 0.9088(3) 0.23262(13) -0.01647(13) 0.0284(4) Uani 1.0 2 d .
O1 O 0.9592(5) 0.3061(4) 0.5732(4) 0.0204(9) Uani 1.0 2 d .
O2 O 0.7383(5) 0.4268(4) 0.5883(3) 0.0186(9) Uani 1.0 2 d .
O3 O 1.0249(5) 0.4091(4) 0.3438(4) 0.0195(9) Uani 1.0 2 d .
O4 O 0.8105(5) 0.5355(4) 0.3564(3) 0.0192(9) Uani 1.0 2 d .
O5 O 1.3345(5) 0.3124(4) 0.4676(4) 0.0195(9) Uani 1.0 2 d .
C1 C 0.8075(8) 0.3293(5) 0.6052(5) 0.0199(13) Uani 1.0 2 d .
C2 C 0.7053(8) 0.2339(5) 0.6715(5) 0.0193(13) Uani 1.0 2 d .
C3 C 0.5306(8) 0.2441(5) 0.6977(5) 0.0224(13) Uani 1.0 2 d .
C4 C 0.4417(8) 0.1543(6) 0.7607(6) 0.0257(14) Uani 1.0 2 d .
C5 C 0.5270(10) 0.0543(6) 0.8032(6) 0.0305(16) Uani 1.0 2 d .
C6 C 0.7035(9) 0.0452(6) 0.7782(7) 0.0330(16) Uani 1.0 2 d .
C7 C 0.7907(9) 0.1332(6) 0.7125(6) 0.0320(16) Uani 1.0 2 d .
C8 C 0.8971(8) 0.4677(5) 0.3058(5) 0.0209(13) Uani 1.0 2 d .
C9 C 0.8500(8) 0.4582(5) 0.1923(5) 0.0195(13) Uani 1.0 2 d .
C10 C 0.7638(8) 0.5468(6) 0.1307(5) 0.0216(13) Uani 1.0 2 d .
C11 C 0.7292(8) 0.5404(5) 0.0224(5) 0.0216(13) Uani 1.0 2 d .
C12 C 0.7702(8) 0.4445(6) -0.0244(5) 0.0219(13) Uani 1.0 2 d .
C13 C 0.8545(8) 0.3543(5) 0.0391(5) 0.0234(14) Uani 1.0 2 d .
C14 C 0.8968(8) 0.3609(5) 0.1452(5) 0.0227(13) Uani 1.0 2 d .
C15 C 1.2923(10) 0.1976(6) 0.4571(7) 0.0373(17) Uani 1.0 2 d .
C16 C 1.4633(12) 0.1462(7) 0.4276(8) 0.052(3) Uani 1.0 2 d .
C17 C 1.5716(10) 0.2448(7) 0.3673(7) 0.0373(17) Uani 1.0 2 d .
C18 C 1.4660(9) 0.3499(6) 0.3831(6) 0.0309(16) Uani 1.0 2 d .
H3 H 0.4722 0.3128 0.6722 0.0269 Uiso 1.0 2 calc R
H7 H 0.9102 0.1257 0.6947 0.0384 Uiso 1.0 2 calc R
H10 H 0.7285 0.6115 0.1624 0.0259 Uiso 1.0 2 calc R
H14 H 0.9572 0.3004 0.1865 0.0273 Uiso 1.0 2 calc R
H15A H 1.2105 0.1960 0.3984 0.0447 Uiso 1.0 2 calc R
H15B H 1.2408 0.1561 0.5272 0.0447 Uiso 1.0 2 calc R
H16A H 1.4472 0.0880 0.3797 0.0621 Uiso 1.0 2 calc R
H16B H 1.5190 0.1100 0.4947 0.0621 Uiso 1.0 2 calc R
H17A H 1.5893 0.2389 0.2882 0.0447 Uiso 1.0 2 calc R
H17B H 1.6853 0.2469 0.3996 0.0447 Uiso 1.0 2 calc R
H18A H 1.5400 0.4087 0.4058 0.0371 Uiso 1.0 2 calc R
H18B H 1.4132 0.3826 0.3137 0.0371 Uiso 1.0 2 calc R

loop_
_atom_site_aniso_label
_atom_site_aniso_U_11
_atom_site_aniso_U_22
_atom_site_aniso_U_33
_atom_site_aniso_U_12
_atom_site_aniso_U_13
_atom_site_aniso_U_23
Ru1 0.0194(3) 0.0168(3) 0.0141(3) -0.00065(18) 0.00105(18) 0.00148(18)
Cl1 0.0269(9) 0.0305(9) 0.0542(11) -0.0051(7) 0.0113(8) -0.0009(8)
Cl2 0.0442(11) 0.0235(9) 0.0502(11) -0.0107(8) 0.0109(9) 0.0058(8)
Cl3 0.0468(13) 0.0297(11) 0.103(2) 0.0080(9) 0.0132(12) 0.0335(12)
Cl4 0.0323(9) 0.0252(8) 0.0248(8) -0.0009(7) -0.0045(7) 0.0052(6)
Cl5 0.0334(9) 0.0328(9) 0.0169(7) -0.0041(7) -0.0012(6) -0.0029(6)
Cl6 0.0382(9) 0.0226(8) 0.0243(8) -0.0021(7) 0.0026(7) -0.0042(6)
O1 0.021(3) 0.019(2) 0.019(2) -0.0029(17) -0.0001(17) 0.0009(17)
O2 0.016(2) 0.024(3) 0.015(2) -0.0011(17) 0.0011(16) -0.0007(17)
O3 0.021(3) 0.018(2) 0.017(2) 0.0013(17) 0.0010(17) 0.0009(17)
O4 0.021(3) 0.020(2) 0.015(2) 0.0021(17) 0.0015(16) 0.0008(17)
O5 0.020(3) 0.018(2) 0.019(2) 0.0013(17) 0.0039(17) -0.0015(17)
C1 0.023(4) 0.024(4) 0.014(3) 0.000(3) 0.000(3) -0.007(3)
C2 0.023(4) 0.016(3) 0.018(3) -0.002(3) 0.000(3) -0.001(3)
C3 0.027(4) 0.019(3) 0.020(3) -0.000(3) -0.002(3) -0.001(3)
C4 0.023(4) 0.022(4) 0.033(4) -0.006(3) -0.000(3) -0.008(3)
C5 0.043(4) 0.019(4) 0.027(4) -0.010(3) 0.012(3) 0.001(3)
C6 0.032(4) 0.018(4) 0.046(5) 0.001(3) 0.006(4) 0.003(3)
C7 0.028(4) 0.027(4) 0.039(4) 0.001(3) -0.001(3) 0.001(3)
C8 0.022(4) 0.018(3) 0.022(3) -0.004(3) -0.001(3) 0.001(3)
C9 0.022(3) 0.020(3) 0.014(3) -0.004(3) -0.003(3) 0.004(3)
C10 0.015(3) 0.021(3) 0.027(4) -0.004(3) 0.002(3) -0.000(3)
C11 0.018(3) 0.021(3) 0.023(3) -0.005(3) -0.006(3) 0.006(3)
C12 0.022(3) 0.027(4) 0.013(3) -0.005(3) 0.007(3) 0.004(3)
C13 0.023(4) 0.019(3) 0.027(4) -0.009(3) 0.008(3) -0.002(3)
C14 0.022(4) 0.019(3) 0.024(4) -0.005(3) 0.002(3) 0.004(3)
C15 0.032(4) 0.024(4) 0.054(5) 0.001(3) 0.005(4) -0.005(4)
C16 0.056(6) 0.036(5) 0.062(6) 0.006(4) 0.009(5) -0.008(4)
C17 0.035(4) 0.038(4) 0.038(4) 0.008(4) 0.008(4) -0.007(4)
C18 0.023(4) 0.024(4) 0.042(4) -0.000(3) 0.006(3) 0.004(3)

loop_
_atom_type_symbol
_atom_type_description
_atom_type_scat_dispersion_real
_atom_type_scat_dispersion_imag
_atom_type_scat_source
H H 0.0000 0.0000
;
International Tables for Crystallography
(1992, Vol. C, Table 6.1.1.4)
;
O O 0.0106 0.0060
;
International Tables for Crystallography
(1992, Vol. C, Tables 4.2.6.8 and 6.1.1.4)
;
Ru Ru -1.2594 0.8363
;
International Tables for Crystallography
(1992, Vol. C, Tables 4.2.6.8 and 6.1.1.4)
;
C C 0.0033 0.0016
;
International Tables for Crystallography
(1992, Vol. C, Tables 4.2.6.8 and 6.1.1.4)
;
Cl Cl 0.1484 0.1585
;
International Tables for Crystallography
(1992, Vol. C, Tables 4.2.6.8 and 6.1.1.4)
;

loop_
_geom_angle_atom_site_label_1
_geom_angle_atom_site_label_2
_geom_angle_atom_site_label_3
_geom_angle
_geom_angle_publ_flag
_geom_angle_site_symmetry_1
_geom_angle_site_symmetry_3
Ru1 Ru1 O1 90.16(13) yes 2_766 .
Ru1 Ru1 O2 89.19(12) yes 2_766 2_766
Ru1 Ru1 O3 89.73(12) yes 2_766 .
Ru1 Ru1 O4 89.68(12) yes 2_766 2_766
Ru1 Ru1 O5 176.96(11) yes 2_766 .
O1 Ru1 O2 179.34(16) yes . 2_766
O1 Ru1 O3 90.08(16) yes . .
O1 Ru1 O4 88.22(16) yes . 2_766
O1 Ru1 O5 90.69(16) yes . .
O2 Ru1 O3 90.07(16) yes 2_766 .
O2 Ru1 O4 91.62(16) yes 2_766 2_766
O2 Ru1 O5 89.96(15) yes 2_766 .
O3 Ru1 O4 178.20(15) yes . 2_766
O3 Ru1 O5 87.35(16) yes . .
O4 Ru1 O5 93.26(16) yes 2_766 .
Ru1 O1 C1 117.7(4) yes . .
Ru1 O2 C1 117.5(4) yes 2_766 .
Ru1 O3 C8 117.4(4) yes . .
Ru1 O4 C8 118.0(4) yes 2_766 .
Ru1 O5 C15 118.5(4) yes . .
Ru1 O5 C18 117.4(4) yes . .
C15 O5 C18 106.5(5) yes . .
O1 C1 O2 125.4(5) yes . .
O1 C1 C2 116.7(5) yes . .
O2 C1 C2 117.9(5) yes . .
C1 C2 C3 122.0(6) yes . .
C1 C2 C7 118.7(6) yes . .
C3 C2 C7 119.3(6) yes . .
C2 C3 C4 120.0(6) yes . .
Cl1 C4 C3 119.0(5) yes . .
Cl1 C4 C5 120.2(5) yes . .
C3 C4 C5 120.8(6) yes . .
Cl2 C5 C4 119.8(6) yes . .
Cl2 C5 C6 121.2(5) yes . .
C4 C5 C6 119.0(6) yes . .
Cl3 C6 C5 119.8(5) yes . .
Cl3 C6 C7 120.0(6) yes . .
C5 C6 C7 120.1(6) yes . .
C2 C7 C6 120.8(7) yes . .
O3 C8 O4 124.9(6) yes . .
O3 C8 C9 117.4(6) yes . .
O4 C8 C9 117.6(5) yes . .
C8 C9 C10 120.0(6) yes . .
C8 C9 C14 120.4(5) yes . .
C10 C9 C14 119.6(6) yes . .
C9 C10 C11 119.7(6) yes . .
Cl4 C11 C10 118.3(5) yes . .
Cl4 C11 C12 120.2(5) yes . .
C10 C11 C12 121.5(6) yes . .
Cl5 C12 C11 121.4(5) yes . .
Cl5 C12 C13 120.2(5) yes . .
C11 C12 C13 118.4(6) yes . .
Cl6 C13 C12 119.9(5) yes . .
Cl6 C13 C14 119.1(5) yes . .
C12 C13 C14 121.0(6) yes . .
C9 C14 C13 119.7(6) yes . .
O5 C15 C16 104.1(6) yes . .
C15 C16 C17 105.5(7) yes . .
C16 C17 C18 104.0(6) yes . .
O5 C18 C17 106.4(5) yes . .
C2 C3 H3 119.997 no . .
C4 C3 H3 119.996 no . .
C2 C7 H7 119.618 no . .
C6 C7 H7 119.615 no . .
C9 C10 H10 120.140 no . .
C11 C10 H10 120.137 no . .
C9 C14 H14 120.167 no . .
C13 C14 H14 120.175 no . .
O5 C15 H15A 110.934 no . .
O5 C15 H15B 110.943 no . .
C16 C15 H15A 110.934 no . .
C16 C15 H15B 110.930 no . .
H15A C15 H15B 108.950 no . .
C15 C16 H16A 110.641 no . .
C15 C16 H16B 110.637 no . .
C17 C16 H16A 110.630 no . .
C17 C16 H16B 110.636 no . .
H16A C16 H16B 108.760 no . .
C16 C17 H17A 110.963 no . .
C16 C17 H17B 110.962 no . .
C18 C17 H17A 110.962 no . .
C18 C17 H17B 110.956 no . .
H17A C17 H17B 108.971 no . .
O5 C18 H18A 110.456 no . .
O5 C18 H18B 110.458 no . .
C17 C18 H18A 110.461 no . .
C17 C18 H18B 110.465 no . .
H18A C18 H18B 108.641 no . .

loop_
_geom_bond_atom_site_label_1
_geom_bond_atom_site_label_2
_geom_bond_distance
_geom_bond_publ_flag
_geom_bond_site_symmetry_2
Ru1 Ru1 2.2749(12) yes 2_766
Ru1 O1 2.058(4) yes .
Ru1 O2 2.082(4) yes 2_766
Ru1 O3 2.063(5) yes .
Ru1 O4 2.058(5) yes 2_766
Ru1 O5 2.330(5) yes .
Cl1 C4 1.726(7) yes .
Cl2 C5 1.731(7) yes .
Cl3 C6 1.722(7) yes .
Cl4 C11 1.737(6) yes .
Cl5 C12 1.722(7) yes .
Cl6 C13 1.737(7) yes .
O1 C1 1.267(7) yes .
O2 C1 1.267(8) yes .
O3 C8 1.277(7) yes .
O4 C8 1.266(8) yes .
O5 C15 1.432(9) yes .
O5 C18 1.440(8) yes .
C1 C2 1.493(8) yes .
C2 C3 1.388(9) yes .
C2 C7 1.401(9) yes .
C3 C4 1.381(9) yes .
C4 C5 1.399(9) yes .
C5 C6 1.397(10) yes .
C6 C7 1.375(10) yes .
C8 C9 1.485(9) yes .
C9 C10 1.388(8) yes .
C9 C14 1.412(9) yes .
C10 C11 1.389(9) yes .
C11 C12 1.385(10) yes .
C12 C13 1.403(9) yes .
C13 C14 1.380(9) yes .
C15 C16 1.512(12) yes .
C16 C17 1.517(11) yes .
C17 C18 1.525(11) yes .
C3 H3 0.950 no .
C7 H7 0.950 no .
C10 H10 0.950 no .
C14 H14 0.950 no .
C15 H15A 0.990 no .
C15 H15B 0.990 no .
C16 H16A 0.990 no .
C16 H16B 0.990 no .
C17 H17A 0.990 no .
C17 H17B 0.990 no .
C18 H18A 0.990 no .
C18 H18B 0.990 no .

loop_
_geom_contact_atom_site_label_1
_geom_contact_atom_site_label_2
_geom_contact_distance
_geom_contact_publ_flag
_geom_contact_site_symmetry_2
Cl1 Cl2 3.127(3) no .
Cl2 Cl3 3.152(4) no .
Cl4 Cl5 3.156(3) no .
Cl5 Cl6 3.137(3) no .
O1 C7 2.749(8) no .
O1 C8 3.595(7) no .
O1 C8 3.489(8) no 2_766
O1 C15 3.252(9) no .
O2 C3 2.831(7) no .
O2 C8 3.591(8) no .
O2 C8 3.498(8) no 2_766
O2 C18 3.146(8) no 2_766
O3 C1 3.551(7) no .
O3 C1 3.536(8) no 2_766
O3 C10 3.585(8) no .
O3 C14 2.830(8) no .
O3 C15 3.425(8) no .
O3 C18 3.539(8) no .
O4 C1 3.471(8) no 2_766
O4 C10 2.806(8) no .
C2 C5 2.793(9) no .
C3 C6 2.783(9) no .
C4 C7 2.765(10) no .
C9 C12 2.802(9) no .
C10 C13 2.780(10) no .
C11 C14 2.774(9) no .
Cl1 Cl6 3.514(3) no 1_456
Cl1 C7 3.573(8) no 1_455
Cl2 Cl6 3.443(3) no 2_656
Cl3 Cl4 3.517(3) no 1_546
Cl3 Cl6 3.530(4) no 2_756
Cl4 Cl3 3.517(3) no 1_564
Cl4 C12 3.415(7) no 2_665
Cl5 O2 3.152(5) no 1_554
Cl5 O3 3.301(5) no 2_765
Cl5 C1 3.403(7) no 1_554
Cl5 C2 3.437(7) no 1_554
Cl5 C3 3.477(7) no 1_554
Cl5 C8 3.518(6) no 2_765
Cl5 C9 3.565(7) no 2_765
Cl6 Cl1 3.514(3) no 1_654
Cl6 Cl2 3.443(3) no 2_656
Cl6 Cl3 3.530(4) no 2_756
O2 Cl5 3.152(5) no 1_556
O3 Cl5 3.301(5) no 2_765
O4 C18 3.446(8) no 1_455
O5 C3 3.275(8) no 1_655
C1 Cl5 3.403(7) no 1_556
C2 Cl5 3.437(7) no 1_556
C3 Cl5 3.477(7) no 1_556
C3 O5 3.275(8) no 1_455
C7 Cl1 3.573(8) no 1_655
C8 Cl5 3.518(6) no 2_765
C9 Cl5 3.565(7) no 2_765
C11 C13 3.476(9) no 2_765
C11 C14 3.567(9) no 2_765
C12 Cl4 3.415(7) no 2_665
C12 C14 3.580(9) no 2_765
C13 C11 3.476(9) no 2_765
C14 C11 3.567(9) no 2_765
C14 C12 3.580(9) no 2_765
C18 O4 3.446(8) no 1_655
Ru1 H15A 3.3449 no .
Ru1 H15B 3.4656 no .
Ru1 H18A 3.4837 no .
Ru1 H18B 3.2770 no .
Cl1 H3 2.7792 no .
Cl3 H7 2.7868 no .
Cl4 H10 2.7808 no .
Cl6 H14 2.7895 no .
O1 H7 2.4321 no .
O1 H15A 3.2549 no .
O1 H15B 2.9056 no .
O2 H3 2.5573 no .
O2 H18A 2.9152 no 2_766
O2 H18B 2.9459 no 2_766
O3 H14 2.5720 no .
O3 H15A 2.9119 no .
O3 H18B 3.0422 no .
O4 H10 2.5307 no .
O5 H16A 3.1394 no .
O5 H16B 2.7787 no .
O5 H17A 3.1162 no .
O5 H17B 2.9483 no .
C1 H3 2.6906 no .
C1 H7 2.6333 no .
C3 H7 3.2633 no .
C5 H3 3.2730 no .
C5 H7 3.2583 no .
C7 H3 3.2673 no .
C8 H10 2.6496 no .
C8 H14 2.6813 no .
C10 H14 3.2777 no .
C12 H10 3.2729 no .
C12 H14 3.2791 no .
C14 H10 3.2809 no .
C15 H17A 3.0136 no .
C15 H17B 3.1356 no .
C15 H18A 3.1317 no .
C15 H18B 2.7299 no .
C16 H18A 3.1458 no .
C16 H18B 2.9688 no .
C17 H15A 2.8619 no .
C17 H15B 3.2310 no .
C18 H15A 2.6846 no .
C18 H15B 3.1519 no .
C18 H16A 3.1238 no .
C18 H16B 2.9996 no .
H3 H18A 3.3003 no 2_766
H7 H15B 3.1951 no .
H14 H15A 3.4235 no .
H15A H16A 2.2620 no .
H15A H16B 2.8447 no .
H15A H17A 3.1852 no .
H15A H18B 2.7599 no .
H15B H16A 2.5863 no .
H15B H16B 2.2598 no .
H16A H17A 2.2250 no .
H16A H17B 2.6973 no .
H16A H18B 3.4790 no .
H16B H17A 2.7829 no .
H16B H17B 2.2243 no .
H16B H18A 3.5472 no .
H17A H18A 2.6799 no .
H17A H18B 2.2342 no .
H17B H18A 2.2358 no .
H17B H18B 2.8028 no .
Cl1 H7 2.8194 no 1_455
Cl1 H10 2.8231 no 2_666
Cl1 H15B 3.2301 no 1_455
Cl2 H16A 3.4253 no 2_756
Cl2 H17A 3.2451 no 2_756
Cl3 H14 3.2418 no 2_756
Cl3 H15A 3.3926 no 2_756
Cl3 H16A 3.4042 no 2_756
Cl4 H14 3.4853 no 2_765
Cl4 H17A 3.4932 no 2_765
Cl4 H18B 3.3368 no 2_765
Cl5 H3 3.4115 no 1_554
Cl5 H10 3.5325 no 2_665
Cl5 H18B 2.8930 no 2_765
O1 H17B 3.2502 no 1_455
O2 H17B 3.4401 no 1_455
O2 H18A 2.8272 no 1_455
O3 H17B 3.2537 no 1_455
O4 H3 2.8363 no 2_666
O4 H17B 3.5206 no 1_455
O4 H18A 2.5819 no 1_455
O5 H3 2.7902 no 1_655
C1 H17B 3.0537 no 1_455
C1 H18A 3.3206 no 1_455
C2 H16B 3.2204 no 1_455
C2 H17B 3.3407 no 1_455
C3 H10 3.2438 no 2_666
C3 H15B 3.4331 no 1_455
C3 H16B 3.1767 no 1_455
C4 H10 3.3279 no 2_666
C4 H15B 3.3415 no 1_455
C4 H16B 3.4237 no 1_455
C5 H16A 3.0227 no 2_756
C6 H16A 2.9825 no 2_756
C7 H16A 3.5821 no 2_756
C7 H16B 3.5443 no 1_455
C8 H17B 3.1320 no 1_455
C8 H18A 3.0164 no 1_455
C9 H17A 3.3343 no 1_455
C9 H17B 3.4816 no 1_455
C9 H18A 3.4544 no 1_455
C10 H3 3.5835 no 2_666
C14 H17A 3.1147 no 1_455
C14 H17B 3.5349 no 1_455
C15 H3 3.5225 no 1_655
C16 H16A 3.4541 no 2_856
C16 H16B 3.0484 no 2_856
C18 H3 3.5232 no 1_655
H3 Cl5 3.4115 no 1_556
H3 O4 2.8363 no 2_666
H3 O5 2.7902 no 1_455
H3 C10 3.5835 no 2_666
H3 C15 3.5225 no 1_455
H3 C18 3.5232 no 1_455
H3 H10 2.7625 no 2_666
H3 H15B 3.3639 no 1_455
H3 H16B 3.5090 no 1_455
H3 H18A 3.3149 no 1_455
H7 Cl1 2.8194 no 1_655
H10 Cl1 2.8231 no 2_666
H10 Cl5 3.5325 no 2_665
H10 C3 3.2438 no 2_666
H10 C4 3.3279 no 2_666
H10 H3 2.7625 no 2_666
H14 Cl3 3.2418 no 2_756
H14 Cl4 3.4853 no 2_765
H14 H17A 3.1039 no 1_455
H14 H17B 3.2660 no 1_455
H15A Cl3 3.3926 no 2_756
H15B Cl1 3.2301 no 1_655
H15B C3 3.4331 no 1_655
H15B C4 3.3415 no 1_655
H15B H3 3.3639 no 1_655
H16A Cl2 3.4253 no 2_756
H16A Cl3 3.4042 no 2_756
H16A C5 3.0227 no 2_756
H16A C6 2.9825 no 2_756
H16A C7 3.5821 no 2_756
H16A C16 3.4541 no 2_856
H16A H16A 3.4804 no 2_856
H16A H16B 2.6238 no 2_856
H16B C2 3.2204 no 1_655
H16B C3 3.1767 no 1_655
H16B C4 3.4237 no 1_655
H16B C7 3.5443 no 1_655
H16B C16 3.0484 no 2_856
H16B H3 3.5090 no 1_655
H16B H16A 2.6238 no 2_856
H16B H16B 2.6148 no 2_856
H17A Cl2 3.2451 no 2_756
H17A Cl4 3.4932 no 2_765
H17A C9 3.3343 no 1_655
H17A C14 3.1147 no 1_655
H17A H14 3.1039 no 1_655
H17B O1 3.2502 no 1_655
H17B O2 3.4401 no 1_655
H17B O3 3.2537 no 1_655
H17B O4 3.5206 no 1_655
H17B C1 3.0537 no 1_655
H17B C2 3.3407 no 1_655
H17B C8 3.1320 no 1_655
H17B C9 3.4816 no 1_655
H17B C14 3.5349 no 1_655
H17B H14 3.2660 no 1_655
H18A O2 2.8272 no 1_655
H18A O4 2.5819 no 1_655
H18A C1 3.3206 no 1_655
H18A C8 3.0164 no 1_655
H18A C9 3.4544 no 1_655
H18A H3 3.3149 no 1_655
H18A H18A 3.4533 no 2_866
H18B Cl4 3.3368 no 2_765
H18B Cl5 2.8930 no 2_765
